data_4066544
loop_
_publ_author_name
'Schwarz, Andrew D.'
'Herbert, Katherine R.'
'Paniagua, Cristina'
'Mountford, Philip'

_publ_section_title
;
 Ligand Variations in New Sulfonamide-Supported Group 4 Ring-Opening
 Polymerization Catalysts
;
_journal_issue 18
_journal_name_full Organometallics
_journal_page_first 4171
_journal_paper_doi 10.1021/om100508j
_journal_volume 29
_journal_year 2010
_chemical_formula_moiety 'C32 H27 F18 N5 O6 S3 Zr1'
_chemical_formula_sum 'C32 H27 F18 N5 O6 S3 Zr'
_chemical_formula_weight 1106.98
_chemical_name_systematic
;
Zr{N(CH2CH2NSO2ArF)3}(NMe2)
;
_space_group_IT_number 15
_symmetry_cell_setting monoclinic
_symmetry_space_group_name_Hall '-C 2yc'
_symmetry_space_group_name_H-M 'C 1 2/c 1'
_atom_sites_solution_hydrogens geom
_atom_sites_solution_primary direct
_atom_sites_solution_secondary difmap
_audit_creation_method CRYSTALS_ver_12.84
_cell_angle_alpha 90
_cell_angle_beta 96.7558(6)
_cell_angle_gamma 90
_cell_formula_units_Z 8
_cell_length_a 39.3524(6)
_cell_length_b 13.9389(2)
_cell_length_c 15.1909(3)
_cell_measurement_reflns_used 9731
_cell_measurement_temperature 150
_cell_measurement_theta_max 27
_cell_measurement_theta_min 5
_cell_volume 8274.8(2)
_computing_cell_refinement 'DENZO/SCALEPACK (Otwinowski & Minor, 1997)'
_computing_data_collection 'COLLECT (Nonius, 1997-2001).'
_computing_data_reduction 'DENZO/SCALEPACK (Otwinowski & Minor, 1997)'
_computing_molecular_graphics 'CAMERON (Watkin et al., 1996)'
_computing_publication_material 'CRYSTALS (Betteridge et al., 2003)'
_computing_structure_refinement 'CRYSTALS (Betteridge et al., 2003)'
_computing_structure_solution 'SIR92 (Altomare et al., 1994)'
_diffrn_ambient_temperature 150
_diffrn_measured_fraction_theta_full 0.993
_diffrn_measured_fraction_theta_max 0.992
_diffrn_measurement_device_type 'Nonius KappaCCD'
_diffrn_measurement_method \w
_diffrn_radiation_monochromator graphite
_diffrn_radiation_type 'Mo K\a'
_diffrn_radiation_wavelength 0.71073
_diffrn_reflns_av_R_equivalents 0.037
_diffrn_reflns_limit_h_max 51
_diffrn_reflns_limit_h_min -51
_diffrn_reflns_limit_k_max 18
_diffrn_reflns_limit_k_min -17
_diffrn_reflns_limit_l_max 19
_diffrn_reflns_limit_l_min -19
_diffrn_reflns_number 18569
_diffrn_reflns_theta_full 26.936
_diffrn_reflns_theta_max 27.486
_diffrn_reflns_theta_min 5.105
_diffrn_standards_number 0
_exptl_absorpt_coefficient_mu 0.548
_exptl_absorpt_correction_T_max 0.97
_exptl_absorpt_correction_T_min 0.90
_exptl_absorpt_correction_type multi-scan
_exptl_absorpt_process_details 'DENZO/SCALEPACK (Otwinowski & Minor, 1997)'
_exptl_crystal_colour colourless
_exptl_crystal_density_diffrn 1.777
_exptl_crystal_description plate
_exptl_crystal_F_000 4416
_exptl_crystal_size_max 0.30
_exptl_crystal_size_mid 0.20
_exptl_crystal_size_min 0.05
_refine_diff_density_max 1.22
_refine_diff_density_min -1.15
_refine_ls_extinction_method None
_refine_ls_goodness_of_fit_ref 1.2672
_refine_ls_hydrogen_treatment constr
_refine_ls_matrix_type full
_refine_ls_number_parameters 586
_refine_ls_number_reflns 5592
_refine_ls_number_restraints 66
_refine_ls_R_factor_all 0.0972
_refine_ls_R_factor_gt 0.0595
_refine_ls_shift/su_max 0.002031
_refine_ls_structure_factor_coef F
_refine_ls_weighting_details
;
 Method, part 1, Chebychev polynomial, (Watkin, 1994, Prince, 1982) 
 [weight] = 1.0/[A~0~*T~0~(x)+A~1~*T~1~(x) ... +A~n-1~]*T~n-1~(x)] 
 where A~i~ are the Chebychev coefficients listed below and x= Fcalc/Fmax 
 Method = Robust Weighting (Prince, 1982) 
 W = [weight] * [1-(deltaF/6*sigmaF)^2^]^2^ 
 A~i~ are: 
 1.02 1.07 0.945 0.375 0.257 
;
_refine_ls_weighting_scheme calc
_refine_ls_wR_factor_all 0.0896
_refine_ls_wR_factor_gt 0.0656
_refine_ls_wR_factor_ref 0.0656
_reflns_limit_h_max 50
_reflns_limit_h_min -51
_reflns_limit_k_max 18
_reflns_limit_k_min 0
_reflns_limit_l_max 19
_reflns_limit_l_min 0
_reflns_number_gt 5592
_reflns_number_total 9432
_reflns_threshold_expression I>3.0\s(I)
_oxford_diffrn_Wilson_B_factor 2.28
_oxford_diffrn_Wilson_scale 278.60
_oxford_refine_ls_scale 0.06692(14)
_cod_data_source_file om100508j_si_002.cif
_cod_data_source_block COMPOUND_33
_cod_depositor_comments
;
The following automatic conversions were performed:

'_symmetry_cell_setting' value 'Monoclinic' changed to 'monoclinic'
according to /home/saulius/struct/CIF-dictionaries/cif_core.dic
dictionary named 'cif_core.dic' version 2.4.1 from 2010-06-29.

Automatic conversion script
Id: cif_fix_values 1715 2011-07-08 13:25:40Z adriana 
;
_cod_original_sg_symbol_H-M 'C 1 2/c 1 '
_cod_original_formula_sum 'C32 H27 F18 N5 O6 S3 Zr1'
_cod_database_code 4066544

loop_
_symmetry_equiv_pos_as_xyz
x,y,z
-x,-y,-z
x+1/2,y+1/2,z
-x+1/2,-y+1/2,-z
-x,y,-z+1/2
x,-y,z+1/2
-x+1/2,y+1/2,-z+1/2
x+1/2,-y+1/2,z+1/2

loop_
_atom_site_label
_atom_site_type_symbol
_atom_site_fract_x
_atom_site_fract_y
_atom_site_fract_z
_atom_site_U_iso_or_equiv
_atom_site_occupancy
_atom_site_adp_type
_atom_site_refinement_flags_posn
_atom_site_refinement_flags_adp
Zr1 Zr 0.593260(13) 0.15195(4) 0.51942(3) 0.0239 1.0000 Uani . .
N1 N 0.60259(12) 0.0133(4) 0.4530(3) 0.0304 1.0000 Uani . .
N2 N 0.61641(12) 0.2332(3) 0.4106(3) 0.0285 1.0000 Uani . .
N3 N 0.53744(11) 0.1482(3) 0.5197(3) 0.0252 1.0000 Uani . .
N4 N 0.55680(12) 0.1337(4) 0.3563(3) 0.0294 1.0000 Uani . .
N5 N 0.63852(12) 0.1689(4) 0.5980(3) 0.0320 1.0000 Uani . .
S1 S 0.59816(4) -0.06117(10) 0.52823(10) 0.0292 1.0000 Uani . .
S2 S 0.60701(3) 0.33645(10) 0.44163(9) 0.0280 1.0000 Uani . .
S3 S 0.53333(3) 0.16753(10) 0.61892(9) 0.0248 1.0000 Uani . .
O1 O 0.59084(11) 0.0000(3) 0.6022(3) 0.0331 1.0000 Uani . .
O2 O 0.57519(10) -0.1396(3) 0.5031(3) 0.0359 1.0000 Uani . .
O3 O 0.58585(10) 0.3172(3) 0.5141(3) 0.0318 1.0000 Uani . .
O4 O 0.59263(11) 0.4005(3) 0.3730(3) 0.0368 1.0000 Uani . .
O5 O 0.56968(9) 0.1856(3) 0.6522(2) 0.0278 1.0000 Uani . .
O6 O 0.51543(10) 0.0970(3) 0.6641(3) 0.0324 1.0000 Uani . .
C1 C 0.64605(17) 0.1978(7) 0.6909(5) 0.0531 1.0000 Uani . .
C2 C 0.67064(14) 0.1480(5) 0.5615(4) 0.0370 1.0000 Uani . .
C3 C 0.59174(18) -0.0133(5) 0.3594(4) 0.0381 1.0000 Uani . .
C4 C 0.55691(17) 0.0307(5) 0.3333(4) 0.0380 1.0000 Uani . .
C5 C 0.60972(17) 0.2109(5) 0.3149(4) 0.0364 1.0000 Uani . .
C6 C 0.57161(16) 0.1926(5) 0.2900(4) 0.0340 1.0000 Uani . .
C7 C 0.50933(16) 0.1303(6) 0.4507(4) 0.0446 1.0000 Uani . .
C8 C 0.52148(17) 0.1663(7) 0.3662(4) 0.0524 1.0000 Uani . .
C9 C 0.63888(14) -0.1139(4) 0.5609(4) 0.0296 1.0000 Uani . .
C10 C 0.65731(15) -0.0912(5) 0.6412(4) 0.0329 1.0000 Uani . .
C11 C 0.68932(16) -0.1325(5) 0.6631(4) 0.0399 1.0000 Uani . .
C12 C 0.70298(16) -0.1948(5) 0.6055(5) 0.0412 1.0000 Uani . .
C13 C 0.68400(16) -0.2161(5) 0.5253(5) 0.0408 1.0000 Uani . .
C14 C 0.65178(15) -0.1768(5) 0.5025(5) 0.0369 1.0000 Uani . .
C15 C 0.70839(17) -0.1131(6) 0.7509(5) 0.0919 1.0000 Uani D U
C16 C 0.69811(13) -0.2819(4) 0.4584(4) 0.0562 1.0000 Uani D .
C17 C 0.64453(14) 0.3904(4) 0.4959(4) 0.0289 1.0000 Uani . .
C18 C 0.64257(16) 0.4426(5) 0.5727(4) 0.0365 1.0000 Uani . .
C19 C 0.67227(18) 0.4853(5) 0.6150(5) 0.0441 1.0000 Uani . .
C20 C 0.70315(17) 0.4759(5) 0.5798(5) 0.0415 1.0000 Uani . .
C21 C 0.70448(16) 0.4240(5) 0.5029(4) 0.0366 1.0000 Uani . .
C22 C 0.67540(15) 0.3805(4) 0.4601(4) 0.0337 1.0000 Uani . .
C23 C 0.6708(2) 0.5410(7) 0.6934(6) 0.1337 1.0000 Uani D U
C24 C 0.73731(17) 0.4141(6) 0.4636(4) 0.1005 1.0000 Uani D U
C25 C 0.51053(14) 0.2771(4) 0.6273(3) 0.0264 1.0000 Uani . .
C26 C 0.47553(14) 0.2725(4) 0.6325(4) 0.0270 1.0000 Uani . .
C27 C 0.45727(13) 0.3573(4) 0.6347(3) 0.0256 1.0000 Uani . .
C28 C 0.47353(14) 0.4463(4) 0.6318(4) 0.0267 1.0000 Uani . .
C29 C 0.50859(14) 0.4481(4) 0.6273(4) 0.0272 1.0000 Uani . .
C30 C 0.52745(14) 0.3643(4) 0.6251(3) 0.0264 1.0000 Uani . .
C31 C 0.41959(14) 0.3549(4) 0.6406(4) 0.0295 1.0000 Uani . .
C32 C 0.52678(16) 0.5426(5) 0.6259(4) 0.0326 1.0000 Uani . .
F1 F 0.69566(18) -0.1578(7) 0.8151(4) 0.1284 1.0000 Uani D U
F2 F 0.7092(2) -0.0226(6) 0.7724(5) 0.1370 1.0000 Uani D U
F3 F 0.74045(14) -0.1390(6) 0.7600(4) 0.1137 1.0000 Uani D U
F4 F 0.70810(14) -0.2325(4) 0.3921(3) 0.0776 1.0000 Uani D .
F5 F 0.72504(10) -0.3306(3) 0.4940(4) 0.0624 1.0000 Uani D .
F6 F 0.67516(12) -0.3451(4) 0.4259(5) 0.0982 1.0000 Uani D .
F7 F 0.6657(3) 0.4911(6) 0.7632(5) 0.1411 1.0000 Uani D U
F8 F 0.6447(3) 0.5991(7) 0.6915(6) 0.1568 1.0000 Uani D U
F9 F 0.69588(19) 0.6000(5) 0.7180(4) 0.1133 1.0000 Uani D U
F10 F 0.74168(18) 0.4818(6) 0.4066(5) 0.1180 1.0000 Uani D U
F11 F 0.76362(13) 0.4173(7) 0.5227(4) 0.1245 1.0000 Uani D U
F12 F 0.73918(14) 0.3407(5) 0.4113(5) 0.1138 1.0000 Uani D U
F13 F 0.40795(9) 0.2664(2) 0.6541(3) 0.0371 1.0000 Uani . .
F14 F 0.40156(9) 0.3884(3) 0.5663(3) 0.0439 1.0000 Uani . .
F15 F 0.41103(9) 0.4089(3) 0.7078(3) 0.0407 1.0000 Uani . .
F16 F 0.50770(11) 0.6091(3) 0.5789(3) 0.0529 1.0000 Uani . .
F17 F 0.53367(15) 0.5809(3) 0.7058(3) 0.0708 1.0000 Uani . .
F18 F 0.55550(12) 0.5384(3) 0.5893(4) 0.0744 1.0000 Uani . .
H11 H 0.6242 0.2120 0.7159 0.0635 1.0000 Uiso R .
H12 H 0.6608 0.2565 0.6946 0.0635 1.0000 Uiso R .
H13 H 0.6584 0.1447 0.7255 0.0635 1.0000 Uiso R .
H21 H 0.6655 0.1281 0.4981 0.0468 1.0000 Uiso R .
H22 H 0.6853 0.2068 0.5654 0.0468 1.0000 Uiso R .
H23 H 0.6830 0.0950 0.5963 0.0468 1.0000 Uiso R .
H31 H 0.6084 0.0130 0.3208 0.0442 1.0000 Uiso R .
H32 H 0.5907 -0.0847 0.3533 0.0442 1.0000 Uiso R .
H41 H 0.5507 0.0235 0.2679 0.0457 1.0000 Uiso R .
H42 H 0.5397 -0.0038 0.3652 0.0457 1.0000 Uiso R .
H51 H 0.6228 0.1521 0.3019 0.0439 1.0000 Uiso R .
H52 H 0.6173 0.2661 0.2801 0.0439 1.0000 Uiso R .
H61 H 0.5682 0.1585 0.2317 0.0406 1.0000 Uiso R .
H62 H 0.5595 0.2558 0.2846 0.0406 1.0000 Uiso R .
H71 H 0.5044 0.0600 0.4455 0.0539 1.0000 Uiso R .
H72 H 0.4883 0.1651 0.4638 0.0539 1.0000 Uiso R .
H81 H 0.5213 0.2381 0.3674 0.0624 1.0000 Uiso R .
H82 H 0.5057 0.1431 0.3141 0.0624 1.0000 Uiso R .
H101 H 0.6478 -0.0455 0.6827 0.0401 1.0000 Uiso R .
H121 H 0.7261 -0.2243 0.6215 0.0484 1.0000 Uiso R .
H141 H 0.6381 -0.1934 0.4447 0.0449 1.0000 Uiso R .
H181 H 0.6203 0.4500 0.5975 0.0434 1.0000 Uiso R .
H201 H 0.7242 0.5070 0.6103 0.0477 1.0000 Uiso R .
H221 H 0.6764 0.3430 0.4043 0.0414 1.0000 Uiso R .
H261 H 0.4637 0.2092 0.6353 0.0313 1.0000 Uiso R .
H281 H 0.4601 0.5071 0.6328 0.0315 1.0000 Uiso R .
H301 H 0.5527 0.3665 0.6219 0.0314 1.0000 Uiso R .

loop_
_atom_site_aniso_label
_atom_site_aniso_U_11
_atom_site_aniso_U_22
_atom_site_aniso_U_33
_atom_site_aniso_U_23
_atom_site_aniso_U_13
_atom_site_aniso_U_12
Zr1 0.0216(2) 0.0262(3) 0.0244(3) -0.0014(2) 0.00473(18) 0.0015(2)
N1 0.030(3) 0.034(3) 0.027(2) 0.000(2) 0.005(2) 0.000(2)
N2 0.030(2) 0.027(2) 0.029(2) 0.000(2) 0.008(2) 0.001(2)
N3 0.023(2) 0.030(2) 0.022(2) -0.003(2) -0.0006(17) 0.0036(19)
N4 0.030(2) 0.036(3) 0.021(2) 0.001(2) 0.0015(18) -0.004(2)
N5 0.021(2) 0.040(3) 0.036(3) -0.002(2) 0.0061(19) 0.003(2)
S1 0.0262(7) 0.0272(7) 0.0351(8) -0.0009(6) 0.0068(6) 0.0030(5)
S2 0.0244(6) 0.0266(7) 0.0336(7) 0.0012(6) 0.0056(5) 0.0008(5)
S3 0.0229(6) 0.0279(7) 0.0240(6) -0.0003(5) 0.0049(5) 0.0035(5)
O1 0.034(2) 0.033(2) 0.033(2) -0.0028(18) 0.0086(18) 0.0068(18)
O2 0.030(2) 0.031(2) 0.047(2) -0.002(2) 0.0058(18) -0.0028(18)
O3 0.030(2) 0.029(2) 0.039(2) -0.0024(18) 0.0151(18) 0.0002(16)
O4 0.034(2) 0.031(2) 0.045(3) 0.0068(19) -0.0002(19) 0.0047(18)
O5 0.0230(19) 0.036(2) 0.0242(19) -0.0008(16) 0.0007(15) 0.0045(16)
O6 0.032(2) 0.029(2) 0.038(2) 0.0100(18) 0.0125(18) 0.0010(17)
C1 0.028(3) 0.089(6) 0.040(4) -0.014(4) -0.002(3) -0.003(4)
C2 0.023(3) 0.047(4) 0.042(3) 0.004(3) 0.010(2) 0.006(3)
C3 0.054(4) 0.032(3) 0.030(3) -0.007(3) 0.009(3) 0.003(3)
C4 0.049(4) 0.035(3) 0.029(3) -0.001(3) -0.005(3) -0.009(3)
C5 0.043(3) 0.040(4) 0.029(3) -0.001(3) 0.017(3) -0.004(3)
C6 0.042(3) 0.040(3) 0.020(3) 0.003(2) 0.004(2) 0.000(3)
C7 0.027(3) 0.079(5) 0.027(3) -0.012(3) 0.000(2) -0.010(3)
C8 0.033(3) 0.096(6) 0.026(3) -0.001(4) -0.002(3) 0.012(4)
C9 0.023(3) 0.027(3) 0.040(3) 0.006(2) 0.006(2) 0.000(2)
C10 0.031(3) 0.037(3) 0.033(3) 0.003(3) 0.009(2) 0.000(3)
C11 0.033(3) 0.049(4) 0.036(3) 0.008(3) 0.000(3) 0.000(3)
C12 0.025(3) 0.048(4) 0.051(4) 0.002(3) 0.004(3) 0.004(3)
C13 0.027(3) 0.038(4) 0.058(4) -0.006(3) 0.007(3) 0.001(3)
C14 0.027(3) 0.039(4) 0.045(4) -0.005(3) 0.004(3) 0.005(2)
C15 0.077(5) 0.142(6) 0.049(4) -0.005(5) -0.023(4) 0.004(5)
C16 0.040(4) 0.056(5) 0.072(6) -0.020(4) 0.006(4) 0.010(4)
C17 0.028(3) 0.028(3) 0.033(3) 0.003(2) 0.009(2) 0.000(2)
C18 0.033(3) 0.040(4) 0.037(3) -0.007(3) 0.008(3) 0.001(3)
C19 0.046(4) 0.042(4) 0.045(4) -0.008(3) 0.007(3) -0.010(3)
C20 0.033(3) 0.048(4) 0.044(4) 0.000(3) 0.002(3) -0.012(3)
C21 0.029(3) 0.040(4) 0.040(3) 0.006(3) 0.005(3) 0.000(3)
C22 0.033(3) 0.033(3) 0.037(3) 0.001(3) 0.010(3) 0.004(2)
C23 0.176(6) 0.145(5) 0.089(4) -0.086(4) 0.054(4) -0.035(5)
C24 0.031(3) 0.197(6) 0.079(4) -0.025(5) 0.033(3) -0.004(4)
C25 0.031(3) 0.029(3) 0.020(3) -0.003(2) 0.004(2) 0.003(2)
C26 0.027(3) 0.031(3) 0.023(3) -0.002(2) 0.004(2) 0.000(2)
C27 0.025(3) 0.031(3) 0.020(2) -0.003(2) 0.003(2) 0.003(2)
C28 0.027(3) 0.028(3) 0.025(3) -0.002(2) 0.003(2) 0.004(2)
C29 0.029(3) 0.030(3) 0.023(3) -0.005(2) 0.006(2) 0.001(2)
C30 0.025(3) 0.032(3) 0.022(3) -0.002(2) 0.002(2) 0.006(2)
C31 0.027(3) 0.030(3) 0.033(3) -0.006(3) 0.006(2) 0.002(2)
C32 0.037(3) 0.034(3) 0.027(3) 0.000(3) 0.007(2) -0.003(3)
F1 0.113(5) 0.221(8) 0.047(3) 0.027(4) -0.009(3) -0.048(5)
F2 0.173(6) 0.120(5) 0.095(4) -0.043(4) -0.081(4) 0.030(5)
F3 0.057(3) 0.192(7) 0.084(4) -0.023(4) -0.024(3) 0.022(4)
F4 0.077(3) 0.100(4) 0.059(3) -0.004(3) 0.021(3) 0.039(3)
F5 0.037(2) 0.045(3) 0.107(4) -0.005(2) 0.015(2) 0.0144(18)
F6 0.040(3) 0.102(4) 0.152(6) -0.082(4) 0.007(3) 0.003(3)
F7 0.208(6) 0.145(5) 0.081(4) -0.061(4) 0.063(4) -0.062(5)
F8 0.181(6) 0.168(6) 0.124(5) -0.105(4) 0.027(5) 0.000(5)
F9 0.141(5) 0.117(5) 0.087(4) -0.064(4) 0.035(4) -0.071(4)
F10 0.093(4) 0.150(6) 0.128(5) 0.028(4) 0.081(4) 0.009(4)
F11 0.039(2) 0.249(7) 0.087(4) -0.027(4) 0.012(2) 0.004(4)
F12 0.055(3) 0.144(6) 0.153(5) -0.061(5) 0.056(3) -0.008(3)
F13 0.0303(18) 0.0309(18) 0.052(2) -0.0015(16) 0.0118(16) -0.0009(14)
F14 0.0264(18) 0.059(2) 0.044(2) 0.0102(19) -0.0018(15) 0.0021(17)
F15 0.0335(19) 0.039(2) 0.052(2) -0.0117(17) 0.0176(16) 0.0029(16)
F16 0.058(3) 0.035(2) 0.062(3) 0.011(2) -0.007(2) -0.0023(19)
F17 0.123(4) 0.051(3) 0.034(2) -0.0012(19) -0.011(2) -0.045(3)
F18 0.052(3) 0.041(2) 0.139(5) 0.000(3) 0.053(3) -0.005(2)

loop_
_atom_type_symbol
_atom_type_scat_dispersion_real
_atom_type_scat_dispersion_imag
_atom_type_scat_Cromer_Mann_a1
_atom_type_scat_Cromer_Mann_b1
_atom_type_scat_Cromer_Mann_a2
_atom_type_scat_Cromer_Mann_b2
_atom_type_scat_Cromer_Mann_a3
_atom_type_scat_Cromer_Mann_b3
_atom_type_scat_Cromer_Mann_a4
_atom_type_scat_Cromer_Mann_b4
_atom_type_scat_Cromer_Mann_c
_atom_type_scat_source
C 0.0033 0.0016 2.3100 20.8439 1.0200 10.2075 1.5886 0.5687 0.8650 51.6512 0.2156 'International Tables Vol C 4.2.6.8 and 6.1.1.4'
H 0.0000 0.0000 0.4930 10.5109 0.3229 26.1257 0.1402 3.1424 0.0408 57.7998 0.0030 'International Tables Vol C 4.2.6.8 and 6.1.1.4'
N 0.0061 0.0033 12.2126 0.0057 3.1322 9.8933 2.0125 28.9975 1.1663 0.5826 -11.5290 'International Tables Vol C 4.2.6.8 and 6.1.1.4'
O 0.0106 0.0060 3.0485 13.2771 2.2868 5.7011 1.5463 0.3239 0.8670 32.9089 0.2508 'International Tables Vol C 4.2.6.8 and 6.1.1.4'
S 0.1246 0.1234 6.9053 1.4679 5.2034 22.2151 1.4379 0.2536 1.5863 56.1720 0.8669 'International Tables Vol C 4.2.6.8 and 6.1.1.4'
Zr -2.9673 0.5597 17.8765 1.2762 10.9480 11.9160 5.4173 0.1176 3.6572 87.6627 2.0693 'International Tables Vol C 4.2.6.8 and 6.1.1.4'
F 0.0171 0.0103 3.5392 10.2825 2.6412 4.2944 1.5170 0.2615 1.0243 26.1476 0.2776 'International Tables Vol C 4.2.6.8 and 6.1.1.4'

loop_
_geom_angle_atom_site_label_1
_geom_angle_atom_site_label_2
_geom_angle_atom_site_label_3
_geom_angle
_geom_angle_publ_flag
N1 Zr1 N2 90.10(17) yes
N1 Zr1 N3 101.43(18) yes
N2 Zr1 N3 119.86(17) yes
N1 Zr1 N4 66.74(16) yes
N2 Zr1 N4 66.41(16) yes
N3 Zr1 N4 65.18(15) yes
N1 Zr1 N5 100.73(19) yes
N2 Zr1 N5 88.34(19) yes
N3 Zr1 N5 143.74(18) yes
N4 Zr1 N5 150.91(17) yes
N1 Zr1 S1 31.02(13) yes
N2 Zr1 S1 119.93(12) yes
N3 Zr1 S1 92.04(13) yes
N4 Zr1 S1 88.41(11) yes
N5 Zr1 S1 92.38(15) yes
N1 Zr1 S2 122.29(13) yes
N2 Zr1 S2 32.49(12) yes
N3 Zr1 S2 104.81(13) yes
N4 Zr1 S2 79.40(11) yes
N5 Zr1 S2 86.80(15) yes
N1 Zr1 S3 118.60(13) yes
N2 Zr1 S3 138.17(12) yes
N3 Zr1 S3 30.99(11) yes
N4 Zr1 S3 96.06(10) yes
N5 Zr1 S3 112.76(14) yes
N1 Zr1 O1 60.39(15) yes
N2 Zr1 O1 146.89(15) yes
N3 Zr1 O1 83.13(16) yes
N4 Zr1 O1 109.60(14) yes
N5 Zr1 O1 83.34(18) yes
N1 Zr1 O3 150.51(16) yes
N2 Zr1 O3 62.68(15) yes
N3 Zr1 O3 84.39(16) yes
N4 Zr1 O3 90.59(15) yes
N5 Zr1 O3 90.19(18) yes
N1 Zr1 O5 131.28(16) yes
N2 Zr1 O5 138.60(16) yes
N3 Zr1 O5 60.68(14) yes
N4 Zr1 O5 125.22(14) yes
N5 Zr1 O5 83.16(16) yes
S1 Zr1 S2 152.39(4) yes
S1 Zr1 S3 95.83(4) yes
S2 Zr1 S3 109.93(4) yes
S1 Zr1 O1 29.37(10) yes
S2 Zr1 O1 170.14(10) yes
S3 Zr1 O1 73.84(10) yes
S1 Zr1 O3 176.39(10) yes
S2 Zr1 O3 30.35(10) yes
S3 Zr1 O3 80.82(10) yes
O1 Zr1 O3 148.85(14) yes
S1 Zr1 O5 100.92(10) yes
S2 Zr1 O5 106.36(10) yes
S3 Zr1 O5 29.79(9) yes
O1 Zr1 O5 72.13(14) yes
O3 Zr1 O5 76.86(14) yes
Zr1 N1 S1 101.9(2) yes
Zr1 N1 C3 127.3(4) yes
S1 N1 C3 119.3(4) yes
Zr1 N2 S2 96.3(2) yes
Zr1 N2 C5 124.6(4) yes
S2 N2 C5 117.8(4) yes
Zr1 N3 S3 102.4(2) yes
Zr1 N3 C7 132.7(4) yes
S3 N3 C7 124.8(4) yes
Zr1 N4 C4 106.8(3) yes
Zr1 N4 C6 111.2(3) yes
C4 N4 C6 111.6(5) yes
Zr1 N4 C8 106.2(3) yes
C4 N4 C8 110.5(5) yes
C6 N4 C8 110.4(5) yes
Zr1 N5 C1 131.3(4) yes
Zr1 N5 C2 119.2(4) yes
C1 N5 C2 109.5(5) yes
Zr1 S1 N1 47.13(18) yes
Zr1 S1 O1 55.72(17) yes
N1 S1 O1 102.8(3) yes
Zr1 S1 O2 135.17(18) yes
N1 S1 O2 115.4(3) yes
O1 S1 O2 118.1(3) yes
Zr1 S1 C9 118.4(2) yes
N1 S1 C9 107.6(3) yes
O1 S1 C9 106.2(3) yes
O2 S1 C9 106.1(3) yes
Zr1 S2 N2 51.22(18) yes
Zr1 S2 O3 52.39(16) yes
N2 S2 O3 103.3(2) yes
Zr1 S2 O4 140.18(19) yes
N2 S2 O4 116.0(3) yes
O3 S2 O4 116.3(3) yes
Zr1 S2 C17 111.8(2) yes
N2 S2 C17 108.4(3) yes
O3 S2 C17 104.0(3) yes
O4 S2 C17 108.0(3) yes
Zr1 S3 N3 46.58(16) yes
Zr1 S3 O5 52.46(15) yes
N3 S3 O5 98.9(2) yes
Zr1 S3 O6 131.49(18) yes
N3 S3 O6 117.3(3) yes
O5 S3 O6 117.6(2) yes
Zr1 S3 C25 122.55(19) yes
N3 S3 C25 109.1(3) yes
O5 S3 C25 107.7(3) yes
O6 S3 C25 105.9(3) yes
Zr1 O1 S1 94.9(2) yes
Zr1 O3 S2 97.3(2) yes
Zr1 O5 S3 97.76(19) yes
N5 C1 H11 109.6 no
N5 C1 H12 109.3 no
H11 C1 H12 109.5 no
N5 C1 H13 109.5 no
H11 C1 H13 109.5 no
H12 C1 H13 109.5 no
N5 C2 H21 109.6 no
N5 C2 H22 109.4 no
H21 C2 H22 109.5 no
N5 C2 H23 109.4 no
H21 C2 H23 109.5 no
H22 C2 H23 109.5 no
N1 C3 C4 107.5(5) yes
N1 C3 H31 109.6 no
C4 C3 H31 109.6 no
N1 C3 H32 110.0 no
C4 C3 H32 110.7 no
H31 C3 H32 109.5 no
C3 C4 N4 111.1(5) yes
C3 C4 H41 109.2 no
N4 C4 H41 108.9 no
C3 C4 H42 108.8 no
N4 C4 H42 109.4 no
H41 C4 H42 109.5 no
N2 C5 C6 109.6(5) yes
N2 C5 H51 109.3 no
C6 C5 H51 109.2 no
N2 C5 H52 109.2 no
C6 C5 H52 110.1 no
H51 C5 H52 109.5 no
C5 C6 N4 112.3(5) yes
C5 C6 H61 109.0 no
N4 C6 H61 108.5 no
C5 C6 H62 108.5 no
N4 C6 H62 108.9 no
H61 C6 H62 109.5 no
N3 C7 C8 105.5(5) yes
N3 C7 H71 110.5 no
C8 C7 H71 109.7 no
N3 C7 H72 110.5 no
C8 C7 H72 111.1 no
H71 C7 H72 109.5 no
C7 C8 N4 112.2(6) yes
C7 C8 H81 108.2 no
N4 C8 H81 108.5 no
C7 C8 H82 109.6 no
N4 C8 H82 108.8 no
H81 C8 H82 109.5 no
S1 C9 C10 120.9(5) yes
S1 C9 C14 117.9(5) yes
C10 C9 C14 121.1(5) yes
C9 C10 C11 118.9(6) yes
C9 C10 H101 120.5 no
C11 C10 H101 120.6 no
C10 C11 C12 121.1(6) yes
C10 C11 C15 119.4(6) yes
C12 C11 C15 119.5(6) yes
C11 C12 C13 118.8(6) yes
C11 C12 H121 120.8 no
C13 C12 H121 120.4 no
C12 C13 C14 121.2(6) yes
C12 C13 C16 121.1(5) yes
C14 C13 C16 117.8(6) yes
C13 C14 C9 118.9(6) yes
C13 C14 H141 120.6 no
C9 C14 H141 120.6 no
C11 C15 F1 112.8(6) yes
C11 C15 F2 113.6(6) yes
F1 C15 F2 106.0(9) yes
C11 C15 F3 115.3(6) yes
F1 C15 F3 103.9(7) yes
F2 C15 F3 104.2(8) yes
C13 C16 F4 111.1(5) yes
C13 C16 F5 112.0(5) yes
F4 C16 F5 106.6(5) yes
C13 C16 F6 111.4(5) yes
F4 C16 F6 108.5(6) yes
F5 C16 F6 107.0(5) yes
S2 C17 C18 119.3(4) yes
S2 C17 C22 119.5(5) yes
C18 C17 C22 121.2(6) yes
C17 C18 C19 119.0(6) yes
C17 C18 H181 120.6 no
C19 C18 H181 120.4 no
C18 C19 C20 120.3(6) yes
C18 C19 C23 120.1(7) yes
C20 C19 C23 119.6(6) yes
C19 C20 C21 119.8(6) yes
C19 C20 H201 119.8 no
C21 C20 H201 120.4 no
C20 C21 C22 121.0(6) yes
C20 C21 C24 120.6(6) yes
C22 C21 C24 118.5(6) yes
C17 C22 C21 118.8(6) yes
C17 C22 H221 120.4 no
C21 C22 H221 120.9 no
C19 C23 F7 114.5(7) yes
C19 C23 F8 115.3(7) yes
F7 C23 F8 98.7(9) yes
C19 C23 F9 118.6(7) yes
F7 C23 F9 106.7(8) yes
F8 C23 F9 100.5(8) yes
C21 C24 F10 112.7(6) yes
C21 C24 F11 112.3(6) yes
F10 C24 F11 106.2(8) yes
C21 C24 F12 115.5(6) yes
F10 C24 F12 98.1(7) yes
F11 C24 F12 110.7(8) yes
S3 C25 C26 118.3(4) yes
S3 C25 C30 120.1(4) yes
C26 C25 C30 121.6(5) yes
C25 C26 C27 118.8(5) yes
C25 C26 H261 120.8 no
C27 C26 H261 120.4 no
C26 C27 C28 121.0(5) yes
C26 C27 C31 120.2(5) yes
C28 C27 C31 118.8(5) yes
C27 C28 C29 118.6(5) yes
C27 C28 H281 120.5 no
C29 C28 H281 120.9 no
C28 C29 C30 121.5(5) yes
C28 C29 C32 119.7(5) yes
C30 C29 C32 118.8(5) yes
C25 C30 C29 118.5(5) yes
C25 C30 H301 120.7 no
C29 C30 H301 120.8 no
C27 C31 F13 112.9(5) yes
C27 C31 F14 111.8(5) yes
F13 C31 F14 107.0(5) yes
C27 C31 F15 111.8(5) yes
F13 C31 F15 106.2(5) yes
F14 C31 F15 106.8(5) yes
C29 C32 F16 112.1(5) yes
C29 C32 F17 112.8(5) yes
F16 C32 F17 104.5(5) yes
C29 C32 F18 113.7(5) yes
F16 C32 F18 105.1(5) yes
F17 C32 F18 108.1(6) yes

loop_
_geom_bond_atom_site_label_1
_geom_bond_atom_site_label_2
_geom_bond_distance
_geom_bond_publ_flag
Zr1 N1 2.231(5) yes
Zr1 N2 2.280(5) yes
Zr1 N3 2.198(4) yes
Zr1 N4 2.725(4) yes
Zr1 N5 2.038(5) yes
Zr1 S1 2.9789(15) yes
Zr1 S2 2.9074(15) yes
Zr1 S3 2.9551(14) yes
Zr1 O1 2.471(4) yes
Zr1 O3 2.322(4) yes
Zr1 O5 2.365(4) yes
N1 S1 1.568(5) yes
N1 C3 1.482(8) yes
N2 S2 1.571(5) yes
N2 C5 1.480(7) yes
N3 S3 1.558(4) yes
N3 C7 1.453(7) yes
N4 C4 1.478(8) yes
N4 C6 1.472(7) yes
N4 C8 1.487(8) yes
N5 C1 1.464(8) yes
N5 C2 1.468(7) yes
S1 O1 1.467(4) yes
S1 O2 1.441(4) yes
S1 C9 1.780(6) yes
S2 O3 1.481(4) yes
S2 O4 1.437(4) yes
S2 C17 1.772(6) yes
S3 O5 1.482(4) yes
S3 O6 1.430(4) yes
S3 C25 1.784(6) yes
C1 H11 1.000 no
C1 H12 1.000 no
C1 H13 1.000 no
C2 H21 1.000 no
C2 H22 1.000 no
C2 H23 1.000 no
C3 C4 1.511(9) yes
C3 H31 1.000 no
C3 H32 1.000 no
C4 H41 1.000 no
C4 H42 1.000 no
C5 C6 1.524(9) yes
C5 H51 1.000 no
C5 H52 1.000 no
C6 H61 1.000 no
C6 H62 1.000 no
C7 C8 1.508(9) yes
C7 H71 1.000 no
C7 H72 1.000 no
C8 H81 1.000 no
C8 H82 1.000 no
C9 C10 1.381(8) yes
C9 C14 1.385(9) yes
C10 C11 1.390(9) yes
C10 H101 1.000 no
C11 C12 1.385(10) yes
C11 C15 1.476(10) yes
C12 C13 1.385(10) yes
C12 H121 1.000 no
C13 C14 1.388(9) yes
C13 C16 1.521(9) yes
C14 H141 1.000 no
C15 F1 1.306(5) yes
C15 F2 1.303(5) yes
C15 F3 1.304(5) yes
C16 F4 1.318(5) yes
C16 F5 1.320(5) yes
C16 F6 1.315(5) yes
C17 C18 1.385(8) yes
C17 C22 1.396(8) yes
C18 C19 1.399(9) yes
C18 H181 1.000 no
C19 C20 1.390(10) yes
C19 C23 1.428(11) yes
C20 C21 1.380(10) yes
C20 H201 1.000 no
C21 C22 1.388(9) yes
C21 C24 1.492(9) yes
C22 H221 1.000 no
C23 F7 1.303(5) yes
C23 F8 1.307(5) yes
C23 F9 1.305(5) yes
C24 F10 1.305(5) yes
C24 F11 1.290(5) yes
C24 F12 1.303(5) yes
C25 C26 1.390(8) yes
C25 C30 1.387(8) yes
C26 C27 1.386(8) yes
C26 H261 1.000 no
C27 C28 1.399(8) yes
C27 C31 1.496(7) yes
C28 C29 1.389(8) yes
C28 H281 1.000 no
C29 C30 1.387(8) yes
C29 C32 1.500(8) yes
C30 H301 1.000 no
C31 F13 1.341(7) yes
C31 F14 1.344(7) yes
C31 F15 1.344(6) yes
C32 F16 1.345(7) yes
C32 F17 1.325(7) yes
C32 F18 1.318(7) yes
